data_4324984
loop_
_publ_author_name
'Matthew R. MacDonald'
'Joseph W. Ziller'
'William J. Evans'

_publ_contact_author
; 
Professor William J. Evans
Department of Chemistry
1102 Natural Sciences II
University of California, Irvine
Irvine, CA 92697-2025
;
_publ_contact_author_email wevans@uci.edu
_publ_contact_author_fax '1  949 824 2210'
_publ_contact_author_phone '1  949 824 5174'
_publ_section_title
;
 Coordination and Reductive Chemistry of Tetraphenylborate Complexes of
 Trivalent Rare Earth Metallocene Cations, [(C5Me5)2Ln][(\m-Ph)2BPh2]
;
_journal_name_full 'Inorganic Chemistry'
_journal_page_first 4092
_journal_page_last 4106
_journal_paper_doi 10.1021/ic2000409
_journal_volume 50
_journal_year 2011
_chemical_formula_sum 'C54 H60 B N2 Sm'
_chemical_formula_weight 898.20
_chemical_name_systematic
; 
 ? 
;
_space_group_IT_number 13
_symmetry_cell_setting monoclinic
_symmetry_space_group_name_Hall '-P 2yc'
_symmetry_space_group_name_H-M 'P 1 2/c 1'
_atom_sites_solution_hydrogens geom
_atom_sites_solution_primary direct
_atom_sites_solution_secondary difmap
_audit_creation_method SHELXTL
_cell_angle_alpha 90.00
_cell_angle_beta 106.8571(4)
_cell_angle_gamma 90.00
_cell_formula_units_Z 2
_cell_length_a 10.3569(4)
_cell_length_b 14.1863(5)
_cell_length_c 16.1998(6)
_cell_measurement_reflns_used 9807
_cell_measurement_temperature 93(2)
_cell_measurement_theta_max 28.26
_cell_measurement_theta_min 2.51
_cell_volume 2277.90(15)
_computing_cell_refinement 'Bruker SAINT'
_computing_data_collection 'Bruker APEX2'
_computing_data_reduction 'Bruker SAINT'
_computing_molecular_graphics 'Bruker SHELXTL'
_computing_publication_material 'Bruker SHELXTL'
_computing_structure_refinement 'SHELXL-97 (Sheldrick, 2008)'
_computing_structure_solution 'SHELXS-97 (Sheldrick, 2008)'
_diffrn_ambient_temperature 93(2)
_diffrn_measured_fraction_theta_full 0.982
_diffrn_measured_fraction_theta_max 0.982
_diffrn_measurement_device_type 'Bruker APEX-II CCD'
_diffrn_measurement_method '\f and \w scans'
_diffrn_radiation_monochromator graphite
_diffrn_radiation_source 'fine-focus sealed tube'
_diffrn_radiation_type MoK\a
_diffrn_radiation_wavelength 0.71073
_diffrn_reflns_av_R_equivalents 0.0189
_diffrn_reflns_av_sigmaI/netI 0.0147
_diffrn_reflns_limit_h_max 13
_diffrn_reflns_limit_h_min -13
_diffrn_reflns_limit_k_max 18
_diffrn_reflns_limit_k_min -18
_diffrn_reflns_limit_l_max 21
_diffrn_reflns_limit_l_min -21
_diffrn_reflns_number 26274
_diffrn_reflns_theta_full 28.29
_diffrn_reflns_theta_max 28.29
_diffrn_reflns_theta_min 2.51
_exptl_absorpt_coefficient_mu 1.326
_exptl_absorpt_correction_T_max 0.8766
_exptl_absorpt_correction_T_min 0.6518
_exptl_absorpt_correction_type numerical
_exptl_absorpt_process_details 'Bruker SADABS'
_exptl_crystal_colour orange
_exptl_crystal_density_diffrn 1.310
_exptl_crystal_density_meas ?
_exptl_crystal_description prism
_exptl_crystal_F_000 930
_exptl_crystal_size_max 0.35
_exptl_crystal_size_mid 0.13
_exptl_crystal_size_min 0.10
_refine_diff_density_max 0.900
_refine_diff_density_min -0.420
_refine_diff_density_rms 0.057
_refine_ls_extinction_method none
_refine_ls_goodness_of_fit_ref 1.046
_refine_ls_hydrogen_treatment constr
_refine_ls_matrix_type full
_refine_ls_number_parameters 351
_refine_ls_number_reflns 5564
_refine_ls_number_restraints 0
_refine_ls_restrained_S_all 1.046
_refine_ls_R_factor_all 0.0194
_refine_ls_R_factor_gt 0.0182
_refine_ls_shift/su_max 0.001
_refine_ls_shift/su_mean 0.000
_refine_ls_structure_factor_coef Fsqd
_refine_ls_weighting_details 'calc w=1/[\s^2^(Fo^2^)+(0.0269P)^2^+0.9694P] where P=(Fo^2^+2Fc^2^)/3'
_refine_ls_weighting_scheme calc
_refine_ls_wR_factor_gt 0.0457
_refine_ls_wR_factor_ref 0.0464
_reflns_number_gt 5336
_reflns_number_total 5564
_reflns_threshold_expression >2sigma(I)
_cod_data_source_file ic2000409_si_002_08.cif
_cod_data_source_block mrm10
_cod_depositor_comments
;
The following automatic conversions were performed:

'_exptl_crystal_density_meas' value 'none' was changed to '?' - the
value is perceived as not measured.

Automatic conversion script
Id: cif_fix_values 3008 2015-01-20 13:52:24Z robertas 
;
_cod_database_code 4324984

loop_
_symmetry_equiv_pos_as_xyz
'x, y, z'
'-x, y, -z+1/2'
'-x, -y, -z'
'x, -y, z-1/2'

loop_
_atom_site_label
_atom_site_type_symbol
_atom_site_fract_x
_atom_site_fract_y
_atom_site_fract_z
_atom_site_U_iso_or_equiv
_atom_site_adp_type
_atom_site_occupancy
_atom_site_symmetry_multiplicity
_atom_site_calc_flag
_atom_site_refinement_flags
_atom_site_disorder_assembly
_atom_site_disorder_group
Sm1 Sm 0.0000 0.152953(6) 0.2500 0.01456(4) Uani 1 2 d S . .
N1 N -0.16977(13) 0.27848(9) 0.17713(8) 0.0261(3) Uani 1 1 d . . .
C1 C 0.06163(15) 0.16195(10) 0.09844(9) 0.0201(3) Uani 1 1 d . . .
C2 C -0.01891(14) 0.07971(10) 0.09294(8) 0.0194(3) Uani 1 1 d . B .
C3 C 0.05611(16) 0.01288(10) 0.15327(9) 0.0231(3) Uani 1 1 d . . .
C4 C 0.18221(15) 0.05384(11) 0.19666(9) 0.0252(3) Uani 1 1 d . B .
C5 C 0.18638(15) 0.14550(11) 0.16258(10) 0.0241(3) Uani 1 1 d . B .
C6 C 0.02819(16) 0.24824(11) 0.04228(9) 0.0265(3) Uani 1 1 d . B .
H6A H 0.0896 0.2525 0.0064 0.040 Uiso 1 1 calc R . .
H6B H 0.0382 0.3045 0.0787 0.040 Uiso 1 1 calc R . .
H6C H -0.0650 0.2440 0.0052 0.040 Uiso 1 1 calc R . .
C7 C -0.15263(15) 0.05781(11) 0.02871(9) 0.0245(3) Uani 1 1 d . . .
H7A H -0.1433 0.0025 -0.0054 0.037 Uiso 1 1 calc R B .
H7B H -0.1823 0.1120 -0.0097 0.037 Uiso 1 1 calc R . .
H7C H -0.2195 0.0447 0.0593 0.037 Uiso 1 1 calc R . .
C8 C 0.0155(2) -0.08922(11) 0.15322(11) 0.0351(4) Uani 1 1 d . B .
H8A H 0.0180 -0.1189 0.0991 0.053 Uiso 1 1 calc R . .
H8B H -0.0761 -0.0933 0.1587 0.053 Uiso 1 1 calc R . .
H8C H 0.0783 -0.1218 0.2018 0.053 Uiso 1 1 calc R . .
C9 C 0.29688(18) 0.00805(14) 0.26362(11) 0.0368(4) Uani 1 1 d . . .
H9A H 0.3709 -0.0048 0.2389 0.055 Uiso 1 1 calc R B .
H9B H 0.2659 -0.0513 0.2824 0.055 Uiso 1 1 calc R . .
H9C H 0.3286 0.0504 0.3132 0.055 Uiso 1 1 calc R . .
C10 C 0.30893(16) 0.20803(15) 0.18246(11) 0.0391(4) Uani 1 1 d . . .
H10A H 0.3680 0.1879 0.1482 0.059 Uiso 1 1 calc R B .
H10B H 0.3577 0.2035 0.2440 0.059 Uiso 1 1 calc R . .
H10C H 0.2808 0.2734 0.1681 0.059 Uiso 1 1 calc R . .
C11 C -0.25638(16) 0.27141(11) 0.09758(10) 0.0271(3) Uani 1 1 d . B .
H11 H -0.2669 0.2116 0.0700 0.033 Uiso 1 1 calc R . .
C12 C -0.3310(2) 0.34599(12) 0.05368(13) 0.0382(4) Uani 1 1 d . . .
H12 H -0.4009 0.3349 0.0018 0.046 Uiso 1 1 calc R A 1
C13 C -0.3056(10) 0.4323(5) 0.0833(7) 0.0342(15) Uani 0.52(3) 1 d P B 1
H13 H -0.3448 0.4850 0.0490 0.041 Uiso 0.52(3) 1 calc PR B 1
C14 C -0.2204(9) 0.4441(5) 0.1658(7) 0.0349(16) Uani 0.52(3) 1 d P B 1
H14 H -0.2084 0.5041 0.1930 0.042 Uiso 0.52(3) 1 calc PR B 1
C15 C -0.1530(11) 0.3650(8) 0.2075(7) 0.0290(15) Uani 0.52(3) 1 d P B 1
H15 H -0.0896 0.3742 0.2625 0.035 Uiso 0.52(3) 1 calc PR B 1
C13B C -0.3340(11) 0.4308(5) 0.1060(7) 0.0329(14) Uani 0.48(3) 1 d P B 2
H13B H -0.3919 0.4819 0.0819 0.040 Uiso 0.48(3) 1 calc PR B 2
C14B C -0.2523(11) 0.4355(5) 0.1900(7) 0.0343(17) Uani 0.48(3) 1 d P B 2
H14B H -0.2498 0.4913 0.2228 0.041 Uiso 0.48(3) 1 calc PR B 2
C15B C -0.1751(12) 0.3597(7) 0.2258(7) 0.0258(15) Uani 0.48(3) 1 d P B 2
H15B H -0.1239 0.3618 0.2849 0.031 Uiso 0.48(3) 1 calc PR B 2
B1 B 0.5000 -0.3214(4) 0.2500 0.0132(6) Uiso 0.50 2 d SP . .
B2 B 0.4707(6) -0.3209(5) 0.2644(4) 0.0132(6) Uiso 0.25 1 d P . .
C16 C 0.46264(16) -0.25788(12) 0.32419(12) 0.0368(4) Uani 1 1 d . . .
C17 C 0.36949(19) -0.28568(16) 0.3669(2) 0.0631(8) Uani 1 1 d . . .
H17 H 0.3203 -0.3423 0.3490 0.076 Uiso 1 1 calc R . .
C18 C 0.3451(2) -0.2353(2) 0.4338(2) 0.0747(9) Uani 1 1 d . . .
H18 H 0.2804 -0.2575 0.4604 0.090 Uiso 1 1 calc R . .
C19 C 0.4137(2) -0.15318(17) 0.46194(17) 0.0559(7) Uani 1 1 d . . .
H19 H 0.3963 -0.1179 0.5074 0.067 Uiso 1 1 calc R . .
C20 C 0.50874(17) -0.12260(14) 0.42285(11) 0.0360(4) Uani 1 1 d . . .
H20 H 0.5577 -0.0662 0.4418 0.043 Uiso 1 1 calc R . .
C21 C 0.53257(17) -0.17450(12) 0.35577(10) 0.0295(3) Uani 1 1 d . . .
H21 H 0.5989 -0.1526 0.3303 0.035 Uiso 1 1 calc R . .
C22 C 0.3990(6) -0.3927(3) 0.1860(3) 0.0266(9) Uani 0.490(7) 1 d P . 1
C23 C 0.2646(6) -0.3648(3) 0.1578(3) 0.0371(12) Uani 0.490(7) 1 d P . 1
H23 H 0.2407 -0.3049 0.1750 0.045 Uiso 0.490(7) 1 calc PR . 1
C24 C 0.1629(6) -0.4214(4) 0.1049(3) 0.0527(17) Uani 0.490(7) 1 d P . 1
H24 H 0.0717 -0.4008 0.0885 0.063 Uiso 0.490(7) 1 calc PR . 1
C25 C 0.1968(9) -0.5080(4) 0.0767(4) 0.054(2) Uani 0.490(7) 1 d P . 1
H25 H 0.1291 -0.5466 0.0400 0.065 Uiso 0.490(7) 1 calc PR . 1
C26 C 0.3283(8) -0.5373(3) 0.1019(3) 0.0521(17) Uani 0.490(7) 1 d P . 1
H26 H 0.3520 -0.5961 0.0823 0.063 Uiso 0.490(7) 1 calc PR . 1
C27 C 0.4277(6) -0.4810(3) 0.1563(3) 0.0339(11) Uani 0.490(7) 1 d P . 1
H27 H 0.5181 -0.5032 0.1738 0.041 Uiso 0.490(7) 1 calc PR . 1
C22B C 0.3452(6) -0.3785(3) 0.2037(3) 0.0303(10) Uani 0.510(7) 1 d P . 2
C23B C 0.2157(5) -0.3427(3) 0.1921(4) 0.0494(17) Uani 0.510(7) 1 d P . 2
H23B H 0.2056 -0.2839 0.2177 0.059 Uiso 0.510(7) 1 calc PR . 2
C24B C 0.0998(6) -0.3907(4) 0.1437(5) 0.069(2) Uani 0.510(7) 1 d P . 2
H24B H 0.0127 -0.3657 0.1388 0.082 Uiso 0.510(7) 1 calc PR . 2
C25B C 0.1132(8) -0.4753(5) 0.1029(4) 0.082(3) Uani 0.510(7) 1 d P . 2
H25B H 0.0355 -0.5079 0.0695 0.098 Uiso 0.510(7) 1 calc PR . 2
C26B C 0.2376(10) -0.5103(5) 0.1114(4) 0.070(3) Uani 0.510(7) 1 d P . 2
H26B H 0.2468 -0.5677 0.0834 0.084 Uiso 0.510(7) 1 calc PR . 2
C27B C 0.3538(7) -0.4632(4) 0.1610(2) 0.0443(14) Uani 0.510(7) 1 d P . 2
H27B H 0.4401 -0.4893 0.1656 0.053 Uiso 0.510(7) 1 calc PR . 2

loop_
_atom_site_aniso_label
_atom_site_aniso_U_11
_atom_site_aniso_U_22
_atom_site_aniso_U_33
_atom_site_aniso_U_23
_atom_site_aniso_U_13
_atom_site_aniso_U_12
Sm1 0.01769(5) 0.01254(5) 0.01198(5) 0.000 0.00197(3) 0.000
N1 0.0319(7) 0.0209(6) 0.0217(6) 0.0016(5) 0.0018(5) 0.0076(5)
C1 0.0200(6) 0.0255(7) 0.0146(6) 0.0019(5) 0.0049(5) -0.0015(5)
C2 0.0237(7) 0.0212(6) 0.0144(6) -0.0024(5) 0.0071(5) -0.0010(5)
C3 0.0330(7) 0.0205(7) 0.0189(6) -0.0009(5) 0.0125(6) 0.0046(6)
C4 0.0249(7) 0.0333(8) 0.0192(7) 0.0031(6) 0.0093(5) 0.0107(6)
C5 0.0180(6) 0.0361(8) 0.0180(7) 0.0026(6) 0.0049(5) -0.0003(6)
C6 0.0286(7) 0.0288(8) 0.0201(7) 0.0065(6) 0.0036(6) -0.0063(6)
C7 0.0265(7) 0.0277(7) 0.0197(7) -0.0064(5) 0.0072(5) -0.0058(6)
C8 0.0634(12) 0.0205(7) 0.0279(8) -0.0018(6) 0.0232(8) 0.0037(7)
C9 0.0327(8) 0.0499(10) 0.0283(8) 0.0080(7) 0.0096(7) 0.0205(8)
C10 0.0219(7) 0.0634(12) 0.0299(8) 0.0030(8) 0.0044(6) -0.0134(8)
C11 0.0279(7) 0.0256(7) 0.0246(7) -0.0014(6) 0.0025(6) 0.0004(6)
C12 0.0331(9) 0.0376(10) 0.0321(9) 0.0035(7) -0.0089(7) 0.0030(7)
C13 0.036(3) 0.031(2) 0.031(3) 0.008(2) 0.003(2) 0.0109(19)
C14 0.043(3) 0.0212(19) 0.035(3) -0.005(2) 0.002(2) 0.0080(18)
C15 0.034(3) 0.036(3) 0.013(3) -0.003(2) 0.001(2) 0.010(2)
C13B 0.039(3) 0.029(2) 0.030(3) 0.009(2) 0.008(2) 0.014(2)
C14B 0.045(3) 0.024(2) 0.029(3) -0.0016(19) 0.003(2) 0.009(2)
C15B 0.039(4) 0.023(2) 0.014(3) -0.003(2) 0.005(2) 0.009(2)
C16 0.0270(8) 0.0242(8) 0.0418(9) 0.0162(7) -0.0174(7) -0.0045(6)
C17 0.0230(9) 0.0390(11) 0.115(2) 0.0386(13) 0.0009(11) 0.0002(8)
C18 0.0380(12) 0.0695(17) 0.127(3) 0.0576(18) 0.0411(14) 0.0251(12)
C19 0.0440(11) 0.0724(17) 0.0548(13) 0.0344(11) 0.0201(10) 0.0345(11)
C20 0.0278(8) 0.0442(10) 0.0271(8) 0.0057(7) -0.0060(6) 0.0077(7)
C21 0.0270(7) 0.0304(8) 0.0227(7) 0.0038(6) -0.0058(6) -0.0065(6)
C22 0.037(2) 0.0183(17) 0.0179(18) 0.0057(12) -0.0032(16) -0.0087(16)
C23 0.039(2) 0.0234(18) 0.034(2) 0.0117(16) -0.013(2) -0.0145(17)
C24 0.052(3) 0.042(3) 0.039(2) 0.024(2) -0.026(2) -0.032(2)
C25 0.083(5) 0.042(3) 0.020(3) 0.010(2) -0.013(3) -0.044(3)
C26 0.099(5) 0.031(2) 0.0207(19) -0.0015(15) 0.009(2) -0.035(3)
C27 0.059(3) 0.0193(17) 0.0212(17) -0.0048(12) 0.0088(19) -0.0173(19)
C22B 0.039(3) 0.0218(17) 0.0192(19) 0.0079(14) -0.0087(19) -0.0120(17)
C23B 0.035(2) 0.034(2) 0.055(3) 0.026(2) -0.026(2) -0.0140(18)
C24B 0.047(3) 0.056(3) 0.070(4) 0.044(3) -0.036(3) -0.030(3)
C25B 0.097(5) 0.071(4) 0.037(3) 0.035(3) -0.045(3) -0.064(4)
C26B 0.127(8) 0.055(4) 0.012(3) 0.003(2) -0.005(3) -0.065(5)
C27B 0.073(4) 0.036(2) 0.0186(16) 0.0017(15) 0.005(2) -0.028(3)

loop_
_atom_type_symbol
_atom_type_description
_atom_type_scat_dispersion_real
_atom_type_scat_dispersion_imag
_atom_type_scat_source
C C 0.0033 0.0016 'International Tables Vol C Tables 4.2.6.8 and 6.1.1.4'
H H 0.0000 0.0000 'International Tables Vol C Tables 4.2.6.8 and 6.1.1.4'
B B 0.0013 0.0007 'International Tables Vol C Tables 4.2.6.8 and 6.1.1.4'
N N 0.0061 0.0033 'International Tables Vol C Tables 4.2.6.8 and 6.1.1.4'
Sm Sm -0.1638 3.4418 'International Tables Vol C Tables 4.2.6.8 and 6.1.1.4'

loop_
_geom_angle_atom_site_label_1
_geom_angle_atom_site_label_2
_geom_angle_atom_site_label_3
_geom_angle
_geom_angle_site_symmetry_1
_geom_angle_site_symmetry_3
Cnt Sm1 N1 106.6 . .
Cnt Sm1 N1 103.1 . 2
Cnt Sm1 Cnt 137.2 . 2
N1 Sm1 N1 90.98(6) . 2
N1 Sm1 C4 93.45(5) . 2
N1 Sm1 C4 132.29(4) 2 2
N1 Sm1 C4 132.29(4) . .
N1 Sm1 C4 93.46(5) 2 .
C4 Sm1 C4 116.94(7) 2 .
N1 Sm1 C3 118.91(4) . .
N1 Sm1 C3 123.37(5) 2 .
C4 Sm1 C3 95.22(5) 2 .
C4 Sm1 C3 30.49(5) . .
N1 Sm1 C3 123.37(5) . 2
N1 Sm1 C3 118.90(4) 2 2
C4 Sm1 C3 30.49(5) 2 2
C4 Sm1 C3 95.22(5) . 2
C3 Sm1 C3 85.05(6) . 2
N1 Sm1 C2 88.89(4) . .
N1 Sm1 C2 123.96(4) 2 .
C4 Sm1 C2 103.62(4) 2 .
C4 Sm1 C2 50.39(4) . .
C3 Sm1 C2 30.51(4) . .
C3 Sm1 C2 107.14(4) 2 .
N1 Sm1 C2 123.96(4) . 2
N1 Sm1 C2 88.89(4) 2 2
C4 Sm1 C2 50.39(4) 2 2
C4 Sm1 C2 103.62(4) . 2
C3 Sm1 C2 107.14(4) . 2
C3 Sm1 C2 30.51(4) 2 2
C2 Sm1 C2 134.77(6) . 2
N1 Sm1 C5 76.59(5) . 2
N1 Sm1 C5 106.66(4) 2 2
C4 Sm1 C5 30.47(5) 2 2
C4 Sm1 C5 145.18(5) . 2
C3 Sm1 C5 125.57(5) . 2
C3 Sm1 C5 50.25(5) 2 2
C2 Sm1 C5 127.55(4) . 2
C2 Sm1 C5 50.24(4) 2 2
N1 Sm1 C5 106.66(4) . .
N1 Sm1 C5 76.59(5) 2 .
C4 Sm1 C5 145.18(5) 2 .
C4 Sm1 C5 30.47(5) . .
C3 Sm1 C5 50.25(5) . .
C3 Sm1 C5 125.57(5) 2 .
C2 Sm1 C5 50.24(4) . .
C2 Sm1 C5 127.55(4) 2 .
C5 Sm1 C5 175.52(7) 2 .
N1 Sm1 C1 94.29(4) . 2
N1 Sm1 C1 81.91(4) 2 2
C4 Sm1 C1 50.40(4) 2 2
C4 Sm1 C1 133.36(4) . 2
C3 Sm1 C1 135.03(4) . 2
C3 Sm1 C1 50.34(4) 2 2
C2 Sm1 C1 153.93(4) . 2
C2 Sm1 C1 30.45(4) 2 2
C5 Sm1 C1 30.44(4) 2 2
C5 Sm1 C1 149.98(4) . 2
N1 Sm1 C1 81.91(4) . .
N1 Sm1 C1 94.29(4) 2 .
C4 Sm1 C1 133.36(4) 2 .
C4 Sm1 C1 50.40(4) . .
C3 Sm1 C1 50.34(4) . .
C3 Sm1 C1 135.03(4) 2 .
C2 Sm1 C1 30.45(4) . .
C2 Sm1 C1 153.93(4) 2 .
C5 Sm1 C1 149.98(4) 2 .
C5 Sm1 C1 30.44(4) . .
C1 Sm1 C1 174.61(6) 2 .
C15 N1 C11 114.1(5) . .
C15 N1 C15B 17.8(4) . .
C11 N1 C15B 118.4(4) . .
C15 N1 Sm1 118.8(4) . .
C11 N1 Sm1 124.97(10) . .
C15B N1 Sm1 116.6(4) . .
C2 C1 C5 107.64(12) . .
C2 C1 C6 127.00(13) . .
C5 C1 C6 125.18(13) . .
C2 C1 Sm1 74.36(8) . .
C5 C1 Sm1 74.55(8) . .
C6 C1 Sm1 120.81(10) . .
C3 C2 C1 108.10(13) . .
C3 C2 C7 123.27(13) . .
C1 C2 C7 128.22(13) . .
C3 C2 Sm1 74.51(8) . .
C1 C2 Sm1 75.20(8) . .
C7 C2 Sm1 122.12(9) . .
C4 C3 C2 108.03(13) . .
C4 C3 C8 127.67(14) . .
C2 C3 C8 122.95(14) . .
C4 C3 Sm1 74.47(8) . .
C2 C3 Sm1 74.98(8) . .
C8 C3 Sm1 126.96(10) . .
C3 C4 C5 108.11(13) . .
C3 C4 C9 127.06(15) . .
C5 C4 C9 124.74(15) . .
C3 C4 Sm1 75.04(8) . .
C5 C4 Sm1 75.47(8) . .
C9 C4 Sm1 118.37(10) . .
C4 C5 C1 108.12(13) . .
C4 C5 C10 125.18(14) . .
C1 C5 C10 126.19(14) . .
C4 C5 Sm1 74.06(8) . .
C1 C5 Sm1 75.01(8) . .
C10 C5 Sm1 123.37(11) . .
N1 C11 C12 123.75(15) . .
C13 C12 C11 120.2(3) . .
C13 C12 C13B 21.0(3) . .
C11 C12 C13B 115.5(3) . .
C12 C13 C14 118.1(5) . .
C13 C14 C15 117.5(6) . .
N1 C15 C14 125.3(8) . .
C14B C13B C12 119.7(6) . .
C15B C14B C13B 119.8(7) . .
C14B C15B N1 121.4(7) . .
B2 B1 C22 86.0(11) 2_655 2_655
B2 B1 C22 95.1(11) 2_655 .
C22 B1 C22 101.6(4) 2_655 .
B2 B1 C16 40.9(12) 2_655 2_655
C22 B1 C16 125.1(2) 2_655 2_655
C22 B1 C16 97.00(17) . 2_655
B2 B1 C16 137.7(14) 2_655 .
C22 B1 C16 97.00(17) 2_655 .
C22 B1 C16 125.1(2) . .
C16 B1 C16 113.2(3) 2_655 .
B2 B1 C22B 62.7(10) 2_655 2_655
C22 B1 C22B 24.36(16) 2_655 2_655
C22 B1 C22B 109.2(4) . 2_655
C16 B1 C22B 100.8(2) 2_655 2_655
C16 B1 C22B 108.72(15) . 2_655
B2 B1 C22B 118.2(10) 2_655 .
C22 B1 C22B 109.2(4) 2_655 .
C22 B1 C22B 24.35(16) . .
C16 B1 C22B 108.72(15) 2_655 .
C16 B1 C22B 100.8(2) . .
C22B B1 C22B 125.1(4) 2_655 .
B2 B2 C16 126.1(6) 2_655 .
B2 B2 C22B 103.8(7) 2_655 .
C16 B2 C22B 125.0(5) . .
B2 B2 C22 79.2(6) 2_655 .
C16 B2 C22 150.7(5) . .
C22B B2 C22 25.88(19) . .
B2 B2 C22 70.7(6) 2_655 2_655
C16 B2 C22 105.5(4) . 2_655
C22B B2 C22 112.1(5) . 2_655
C22 B2 C22 96.5(5) . 2_655
B2 B2 C16 33.1(4) 2_655 2_655
C16 B2 C16 109.3(4) . 2_655
C22B B2 C16 100.2(3) . 2_655
C22 B2 C16 83.9(3) . 2_655
C22 B2 C16 102.6(4) 2_655 2_655
B2 B2 C22B 51.3(6) 2_655 2_655
C16 B2 C22B 109.9(4) . 2_655
C22B B2 C22B 119.5(5) . 2_655
C22 B2 C22B 97.5(4) . 2_655
C22 B2 C22B 20.60(18) 2_655 2_655
C16 B2 C22B 82.2(3) 2_655 2_655
B2 C16 C17 111.5(3) . .
B2 C16 C21 133.9(3) . .
C17 C16 C21 114.5(2) . .
B2 C16 B1 12.2(3) . .
C17 C16 B1 123.6(2) . .
C21 C16 B1 121.67(19) . .
B2 C16 B2 20.7(3) . 2_655
C17 C16 B2 131.9(3) . 2_655
C21 C16 B2 113.2(2) . 2_655
B1 C16 B2 8.5(3) . 2_655
C18 C17 C16 123.5(2) . .
C19 C18 C17 120.4(2) . .
C18 C19 C20 118.8(2) . .
C19 C20 C21 120.1(2) . .
C20 C21 C16 122.72(18) . .
C23 C22 C27 115.6(4) . .
C23 C22 B1 115.9(4) . .
C27 C22 B1 128.5(4) . .
C23 C22 B2 105.3(4) . .
C27 C22 B2 137.0(4) . .
B1 C22 B2 15.4(2) . .
C23 C22 B2 124.6(4) . 2_655
C27 C22 B2 118.7(4) . 2_655
B1 C22 B2 14.7(2) . 2_655
B2 C22 B2 30.1(4) . 2_655
C22 C23 C24 122.8(5) . .
C25 C24 C23 119.3(6) . .
C26 C25 C24 119.6(5) . .
C25 C26 C27 120.2(5) . .
C26 C27 C22 122.4(5) . .
C23B C22B C27B 116.2(4) . .
C23B C22B B2 118.2(4) . .
C27B C22B B2 125.6(5) . .
C23B C22B B1 127.7(4) . .
C27B C22B B1 115.1(4) . .
B2 C22B B1 13.9(2) . .
C23B C22B B2 133.9(4) . 2_655
C27B C22B B2 106.6(4) . 2_655
B2 C22B B2 24.9(4) . 2_655
B1 C22B B2 11.02(19) . 2_655
C22B C23B C24B 122.1(6) . .
C25B C24B C23B 119.6(6) . .
C26B C25B C24B 119.5(5) . .
C25B C26B C27B 121.1(7) . .
C22B C27B C26B 121.5(6) . .

loop_
_geom_bond_atom_site_label_1
_geom_bond_atom_site_label_2
_geom_bond_distance
_geom_bond_site_symmetry_2
Sm1 Cnt 2.417 .
Sm1 N1 2.5401(12) .
Sm1 N1 2.5401(12) 2
Sm1 C4 2.6890(14) 2
Sm1 C4 2.6890(14) .
Sm1 C3 2.6963(14) .
Sm1 C3 2.6963(14) 2
Sm1 C2 2.7023(13) .
Sm1 C2 2.7024(13) 2
Sm1 C5 2.7070(15) 2
Sm1 C5 2.7071(15) .
Sm1 C1 2.7131(14) 2
Sm1 C1 2.7131(14) .
N1 C15 1.315(11) .
N1 C11 1.3435(19) .
N1 C15B 1.406(10) .
C1 C2 1.4220(19) .
C1 C5 1.423(2) .
C1 C6 1.5045(19) .
C2 C3 1.420(2) .
C2 C7 1.5039(19) .
C3 C4 1.416(2) .
C3 C8 1.508(2) .
C4 C5 1.418(2) .
C4 C9 1.504(2) .
C5 C10 1.505(2) .
C11 C12 1.380(2) .
C12 C13 1.313(8) .
C12 C13B 1.477(10) .
C13 C14 1.382(9) .
C14 C15 1.389(12) .
C13B C14B 1.380(10) .
C14B C15B 1.366(12) .
B1 B2 0.433(6) 2_655
B1 C22 1.601(5) 2_655
B1 C22 1.601(5) .
B1 C16 1.636(3) 2_655
B1 C16 1.636(3) .
B1 C22B 1.758(5) 2_655
B1 C22B 1.758(5) .
B2 B2 0.867(12) 2_655
B2 C16 1.339(7) .
B2 C22B 1.606(7) .
B2 C22 1.629(7) .
B2 C22 1.696(7) 2_655
B2 C16 1.978(7) 2_655
B2 C22B 2.000(8) 2_655
C16 C17 1.398(3) .
C16 C21 1.404(2) .
C16 B2 1.978(7) 2_655
C17 C18 1.381(4) .
C18 C19 1.371(4) .
C19 C20 1.386(3) .
C20 C21 1.393(3) .
C22 C23 1.391(6) .
C22 C27 1.404(6) .
C22 B2 1.696(7) 2_655
C23 C24 1.401(5) .
C24 C25 1.391(9) .
C25 C26 1.368(11) .
C26 C27 1.396(6) .
C22B C23B 1.395(7) .
C22B C27B 1.402(7) .
C22B B2 2.000(8) 2_655
C23B C24B 1.405(6) .
C24B C25B 1.396(11) .
C25B C26B 1.350(12) .
C26B C27B 1.407(8) .
